data_2011480
loop_
_publ_author_name
'Cannon, Debbie'
'Glidewell, Christopher'
'Low, John N.'
'Wardell, James L.'

_publ_section_title
;
 Bis(3-nitrophenyl) disulfide forms no C---H&#x00B7;&#x00B7;&#x00B7;O
 hydrogen bonds
;
_journal_issue 10
_journal_name_full 'Acta Crystallographica Section C'
_journal_page_first 1267
_journal_page_last 1268
_journal_paper_doi 10.1107/S010827010001012X
_journal_volume 56
_journal_year 2000
_chemical_formula_sum 'C12 H8 N2 O4 S2'
_chemical_formula_weight 308.32
_chemical_name_systematic
;
Bis-(3-nitrophenyl) disulfide
;
_space_group_IT_number 15
_symmetry_cell_setting monoclinic
_symmetry_space_group_name_Hall '-C 2yc'
_symmetry_space_group_name_H-M 'C 1 2/c 1'
_cell_angle_alpha 90.00
_cell_angle_beta 120.0700(10)
_cell_angle_gamma 90.00
_cell_formula_units_Z 4
_cell_length_a 13.6731(9)
_cell_length_b 8.9078(6)
_cell_length_c 12.4539(8)
_cell_measurement_reflns_used 2212
_cell_measurement_temperature 306(2)
_cell_measurement_theta_max 24.917
_cell_measurement_theta_min 2.862
_cell_volume 1312.70(15)
_computing_cell_refinement 'SAINT (Bruker, 1997)'
_computing_data_collection 'SMART (Bruker, 1997)'
_computing_data_reduction SAINT
_computing_molecular_graphics 'PLATON (Spek, 2000)'
_computing_publication_material 'SHELXL97 and WordPerfect macro PRPKAPPA (Ferguson, 1999)'
_computing_structure_refinement 'SHELXL97 (Sheldrick, 1997)'
_computing_structure_solution 'SHELXS97 (Sheldrick, 1997)'
_diffrn_ambient_temperature 306(2)
_diffrn_measured_fraction_theta_full 1.000
_diffrn_measured_fraction_theta_max 1.000
_diffrn_measurement_device_type 'Bruker 1000 CCD'
_diffrn_measurement_method \f-\w
_diffrn_radiation_monochromator graphite
_diffrn_radiation_source 'fine-focus sealed X-ray tube'
_diffrn_radiation_type 'Mo K\a'
_diffrn_radiation_wavelength .71073
_diffrn_reflns_av_R_equivalents .018
_diffrn_reflns_av_sigmaI/netI .0150
_diffrn_reflns_limit_h_max 16
_diffrn_reflns_limit_h_min -10
_diffrn_reflns_limit_k_max 9
_diffrn_reflns_limit_k_min -10
_diffrn_reflns_limit_l_max 14
_diffrn_reflns_limit_l_min -14
_diffrn_reflns_number 4030
_diffrn_reflns_theta_full 25.00
_diffrn_reflns_theta_max 25.00
_diffrn_reflns_theta_min 2.86
_diffrn_standards_decay_% negligible
_exptl_absorpt_coefficient_mu .419
_exptl_absorpt_correction_T_max .940
_exptl_absorpt_correction_T_min .831
_exptl_absorpt_correction_type multi-scan
_exptl_absorpt_process_details '(SADABS; Bruker, 1997)'
_exptl_crystal_colour yellow
_exptl_crystal_density_diffrn 1.560
_exptl_crystal_density_method 'not measured'
_exptl_crystal_description block
_exptl_crystal_F_000 632
_exptl_crystal_size_max .47
_exptl_crystal_size_mid .26
_exptl_crystal_size_min .16
_refine_diff_density_max .180
_refine_diff_density_min -.153
_refine_ls_extinction_method none
_refine_ls_goodness_of_fit_ref 1.047
_refine_ls_hydrogen_treatment constr
_refine_ls_matrix_type full
_refine_ls_number_parameters 91
_refine_ls_number_reflns 1156
_refine_ls_number_restraints 0
_refine_ls_restrained_S_all 1.047
_refine_ls_R_factor_all .036
_refine_ls_R_factor_gt .030
_refine_ls_shift/su_max .005
_refine_ls_shift/su_mean .001
_refine_ls_structure_factor_coef Fsqd
_refine_ls_weighting_details 'w = 1/[\s^2^(Fo^2^)+(0.0576P)^2^+0.2399P] where P = (Fo^2^+2Fc^2^)/3'
_refine_ls_weighting_scheme calc
_refine_ls_wR_factor_ref .089
_reflns_number_gt 983
_reflns_number_total 1156
_reflns_threshold_expression >2\s(I)
_cod_data_source_file sk1410.cif
_cod_data_source_block I
_cod_original_sg_symbol_H-M 'C 2/c'
_cod_database_code 2011480
_cod_database_fobs_code 2011480

loop_
_symmetry_equiv_pos_as_xyz
'x, y, z'
'-x, y, -z+1/2'
'-x, -y, -z'
'x, -y, z+1/2'
'x+1/2, y+1/2, z'
'-x+1/2, y+1/2, -z+1/2'
'-x+1/2, -y+1/2, -z'
'x+1/2, -y+1/2, z+1/2'

loop_
_atom_site_label
_atom_site_fract_x
_atom_site_fract_y
_atom_site_fract_z
_atom_site_U_iso_or_equiv
_atom_site_adp_type
_atom_site_calc_flag
_atom_site_refinement_flags
_atom_site_occupancy
_atom_site_disorder_assembly
_atom_site_disorder_group
_atom_site_type_symbol
S1 .02628(4) .33466(6) .18704(4) .0621(2) Uani d . 1 . . S
C1 -.06472(13) .2079(2) .06750(14) .0473(4) Uani d . 1 . . C
C2 -.14224(13) .11524(19) .07274(14) .0460(4) Uani d . 1 . . C
C3 -.20767(13) .02443(19) -.02873(14) .0452(4) Uani d . 1 . . C
N3 -.29339(12) -.07141(17) -.02498(14) .0535(4) Uani d . 1 . . N
O31 -.34811(13) -.15644(17) -.11204(14) .0717(4) Uani d . 1 . . O
O32 -.30734(12) -.06137(18) .06422(12) .0711(4) Uani d . 1 . . O
C4 -.19806(14) .0228(2) -.13356(15) .0542(4) Uani d . 1 . . C
C5 -.12072(17) .1180(2) -.13717(16) .0618(5) Uani d . 1 . . C
C6 -.05410(15) .2104(2) -.03857(16) .0577(5) Uani d . 1 . . C
H2 -.1507 .1134 .1423 .055 Uiso calc R 1 . . H
H4 -.2424 -.0406 -.1997 .065 Uiso calc R 1 . . H
H5 -.1133 .1201 -.2074 .074 Uiso calc R 1 . . H
H6 -.0022 .2743 -.0424 .069 Uiso calc R 1 . . H

loop_
_atom_site_aniso_label
_atom_site_aniso_U_11
_atom_site_aniso_U_22
_atom_site_aniso_U_33
_atom_site_aniso_U_12
_atom_site_aniso_U_13
_atom_site_aniso_U_23
S1 .0642(3) .0642(4) .0471(3) -.0130(2) .0198(2) .0018(2)
C1 .0438(8) .0521(9) .0409(8) .0051(7) .0175(7) .0065(7)
C2 .0490(9) .0513(9) .0373(8) .0065(7) .0213(7) .0055(7)
C3 .0430(8) .0481(9) .0429(8) .0063(7) .0203(7) .0059(7)
N3 .0528(8) .0539(9) .0503(8) .0000(7) .0233(7) .0026(7)
O31 .0736(9) .0718(9) .0653(8) -.0192(7) .0314(7) -.0144(7)
O32 .0765(9) .0895(11) .0596(8) -.0177(8) .0433(7) -.0015(7)
C4 .0558(10) .0637(11) .0414(9) .0015(8) .0230(8) -.0023(8)
C5 .0666(11) .0816(13) .0469(10) .0006(10) .0357(9) .0015(9)
C6 .0533(10) .0698(12) .0531(10) -.0028(9) .0290(8) .0076(9)

loop_
_atom_type_symbol
_atom_type_description
_atom_type_scat_dispersion_real
_atom_type_scat_dispersion_imag
_atom_type_scat_source
C C .0033 .0016 'International Tables Vol C Tables 4.2.6.8 and 6.1.1.4'
H H .0000 .0000 'International Tables Vol C Tables 4.2.6.8 and 6.1.1.4'
N N .0061 .0033 'International Tables Vol C Tables 4.2.6.8 and 6.1.1.4'
O O .0106 .0060 'International Tables Vol C Tables 4.2.6.8 and 6.1.1.4'
S S .1246 .1234 'International Tables Vol C Tables 4.2.6.8 and 6.1.1.4'

loop_
_geom_angle_atom_site_label_1
_geom_angle_atom_site_label_2
_geom_angle_atom_site_label_3
_geom_angle_site_symmetry_3
_geom_angle
_geom_angle_publ_flag
C1 S1 S1 2 106.05(6) no
C2 C1 C6 . 120.18(16) no
C2 C1 S1 . 125.03(13) no
C6 C1 S1 . 114.77(14) no
C1 C2 C3 . 118.02(15) no
C1 C2 H2 . 121.0 no
C3 C2 H2 . 121.0 no
C4 C3 C2 . 123.13(16) no
C4 C3 N3 . 118.74(15) no
C2 C3 N3 . 118.10(14) no
O32 N3 O31 . 123.15(16) no
O32 N3 C3 . 118.49(14) no
O31 N3 C3 . 118.35(15) no
C5 C4 C3 . 117.75(16) no
C5 C4 H4 . 121.1 no
C3 C4 H4 . 121.1 no
C6 C5 C4 . 121.07(16) no
C6 C5 H5 . 119.5 no
C4 C5 H5 . 119.5 no
C5 C6 C1 . 119.84(17) no
C5 C6 H6 . 120.1 no
C1 C6 H6 . 120.1 no

loop_
_geom_bond_atom_site_label_1
_geom_bond_atom_site_label_2
_geom_bond_site_symmetry_2
_geom_bond_distance
_geom_bond_publ_flag
S1 C1 . 1.7840(17) no
S1 S1 2 2.0260(10) no
C1 C2 . 1.371(2) no
C1 C6 . 1.400(2) no
C2 C3 . 1.385(2) no
C2 H2 . .9300 no
C3 C4 . 1.376(2) no
C3 N3 . 1.470(2) no
N3 O32 . 1.221(2) no
N3 O31 . 1.223(2) no
C4 C5 . 1.374(3) no
C4 H4 . .9300 no
C5 C6 . 1.376(3) no
C5 H5 . .9300 no
C6 H6 . .9300 no

loop_
_geom_torsion_atom_site_label_1
_geom_torsion_atom_site_label_2
_geom_torsion_atom_site_label_3
_geom_torsion_atom_site_label_4
_geom_torsion_site_symmetry_1
_geom_torsion_site_symmetry_2
_geom_torsion
_geom_torsion_publ_flag
C1 S1 S1 C1 2 2 97.63(9) no
S1 S1 C1 C2 2 . -8.56(16) no
S1 S1 C1 C6 2 . 170.06(12) no
C6 C1 C2 C3 . . .7(2) no
S1 C1 C2 C3 . . 179.24(12) no
C1 C2 C3 C4 . . .2(2) no
C1 C2 C3 N3 . . -178.04(14) no
C4 C3 N3 O32 . . -174.62(16) no
C2 C3 N3 O32 . . 3.7(2) no
C4 C3 N3 O31 . . 4.7(2) no
C2 C3 N3 O31 . . -176.97(15) no
C2 C3 C4 C5 . . -1.0(3) no
N3 C3 C4 C5 . . 177.27(16) no
C3 C4 C5 C6 . . .8(3) no
C4 C5 C6 C1 . . .1(3) no
C2 C1 C6 C5 . . -.8(3) no
S1 C1 C6 C5 . . -179.53(15) no
